data_4062418
loop_
_publ_author_name
'Leung, Wing-Por'
'So, Cheuk-Wai'
'Wang, Zhong-Xia'
'Wang, Jin-Zhi'
'Mak, Thomas C. W.'

_publ_section_title
;
 Synthesis of Bisgermavinylidene and Its Reaction with Chalcogens
;
_journal_issue 21
_journal_name_full Organometallics
_journal_page_first 4305
_journal_page_last 4311
_journal_paper_doi 10.1021/om034071t
_journal_volume 22
_journal_year 2003
_chemical_formula_sum 'C62 H78 Ge2 N4 P4 Se2 Si4'
_chemical_formula_weight 1418.62
_space_group_IT_number 14
_symmetry_cell_setting monoclinic
_symmetry_space_group_name_Hall '-P 2ybc'
_symmetry_space_group_name_H-M 'P 1 21/c 1'
_cell_angle_alpha 90.00
_cell_angle_beta 105.057(3)
_cell_angle_gamma 90.00
_cell_formula_units_Z 2
_cell_length_a 11.8491(14)
_cell_length_b 16.902(2)
_cell_length_c 17.737(2)
_cell_measurement_temperature 293(2)
_cell_volume 3430.3(7)
_diffrn_ambient_temperature 293(2)
_exptl_crystal_density_diffrn 1.373
_cod_duplicate_entry 4062414
_cod_depositor_comments
;
The following automatic conversions were performed:
'_symmetry_cell_setting' value 'MONOCLINIC' changed to 'monoclinic'
according to '/home/saulius/struct/CIF-dictionaries/cif_core.dic'
dictionary named 'cif_core.dic' version 2.4.1 from 2010-06-29.

Automatic conversion script
Id: cif_fix_enum 1527 2010-12-29 10:47:43Z saulius 
;
_cod_original_sg_symbol_H-M 'P 21/c'
_cod_database_code 4062418

loop_
_symmetry_equiv_pos_as_xyz
'x, y, z'
'-x, y+1/2, -z+1/2'
'-x, -y, -z'
'x, -y-1/2, z-1/2'

loop_
_atom_site_label
_atom_site_type_symbol
_atom_site_fract_x
_atom_site_fract_y
_atom_site_fract_z
_atom_site_U_iso_or_equiv
_atom_site_adp_type
_atom_site_occupancy
_atom_site_symmetry_multiplicity
_atom_site_calc_flag
_atom_site_refinement_flags
_atom_site_disorder_assembly
_atom_site_disorder_group
Se Se 0.96763(2) 0.500267(14) 0.591404(12) 0.03993(7) Uani 1 1 d . . .
Ge Ge 0.988786(19) 0.406993(13) 0.497213(13) 0.02999(6) Uani 1 1 d . . .
Si1 Si 0.63838(8) 0.12641(5) 0.43539(5) 0.0681(3) Uani 1 1 d . . .
Si2 Si 1.25902(6) 0.33378(4) 0.56328(4) 0.0461(2) Uani 1 1 d D . .
N1 N 0.73292(18) 0.20178(12) 0.45090(13) 0.0564(7) Uani 1 1 d . A .
N2 N 1.10712(15) 0.32762(10) 0.52510(10) 0.0340(5) Uani 1 1 d . A .
C1 C 0.89345(19) 0.31757(13) 0.47029(13) 0.0354(7) Uani 1 1 d . A .
C2 C 1.3180(3) 0.24512(18) 0.62265(18) 0.0788(12) Uani 1 1 d . . .
H2B H 1.2823 0.2405 0.6652 0.118 Uiso 1 1 calc R . .
H2C H 1.4010 0.2504 0.6428 0.118 Uiso 1 1 calc R . .
H2D H 1.3010 0.1987 0.5905 0.118 Uiso 1 1 calc R . .
C3 C 1.3284(2) 0.3449(2) 0.48031(18) 0.0842(12) Uani 1 1 d . . .
H3A H 1.2976 0.3911 0.4505 0.126 Uiso 1 1 calc R . .
H3B H 1.3117 0.2990 0.4474 0.126 Uiso 1 1 calc R . .
H3C H 1.4114 0.3504 0.5005 0.126 Uiso 1 1 calc R . .
C4 C 1.2879(2) 0.42303(18) 0.62620(18) 0.0746(11) Uani 1 1 d . . .
H4A H 1.2525 0.4167 0.6688 0.112 Uiso 1 1 calc R . .
H4B H 1.2554 0.4686 0.5960 0.112 Uiso 1 1 calc R . .
H4C H 1.3707 0.4299 0.6463 0.112 Uiso 1 1 calc R . .
C6 C 0.5459(5) 0.1351(4) 0.5069(4) 0.164(2) Uani 0.50 1 d PD A 1
C6' C 0.5783(6) 0.0943(4) 0.5169(5) 0.317(4) Uani 0.50 1 d PD A 2
C7 C 0.5156(4) 0.1384(2) 0.3438(2) 0.1330(19) Uani 1 1 d . A .
H7A H 0.4698 0.1840 0.3489 0.199 Uiso 1 1 calc R . .
H7B H 0.4669 0.0921 0.3363 0.199 Uiso 1 1 calc R . .
H7C H 0.5477 0.1451 0.2998 0.199 Uiso 1 1 calc R . .
C8 C 0.7186(5) 0.0384(3) 0.4051(4) 0.109(2) Uani 0.70 1 d P A 1
C8' C 0.7070(9) 0.0387(7) 0.4764(10) 0.120(6) Uani 0.30 1 d P A 2
C11 C 0.6671(2) 0.34379(15) 0.36667(15) 0.0485(8) Uani 1 1 d . A .
C12 C 0.7238(3) 0.36876(16) 0.31156(15) 0.0590(10) Uani 1 1 d . . .
H12A H 0.8045 0.3633 0.3222 0.071 Uiso 1 1 calc R . .
C13 C 0.6635(3) 0.4014(2) 0.24144(18) 0.0874(14) Uani 1 1 d . . .
H13A H 0.7020 0.4180 0.2047 0.105 Uiso 1 1 calc R . .
C14 C 0.5427(4) 0.4085(2) 0.22780(19) 0.1034(15) Uani 1 1 d . . .
H14A H 0.5004 0.4301 0.1807 0.124 Uiso 1 1 calc R . .
C15 C 0.4860(3) 0.3858(2) 0.27892(19) 0.0914(13) Uani 1 1 d . . .
H15A H 0.4053 0.3921 0.2675 0.110 Uiso 1 1 calc R . .
C16 C 0.5454(2) 0.35296(18) 0.34914(18) 0.0679(11) Uani 1 1 d . . .
H16A H 0.5048 0.3369 0.3849 0.081 Uiso 1 1 calc R . .
C21 C 0.6945(2) 0.33734(14) 0.53274(14) 0.0428(7) Uani 1 1 d . A .
C22 C 0.6543(2) 0.41457(16) 0.52974(16) 0.0568(9) Uani 1 1 d . . .
H22A H 0.6470 0.4449 0.4850 0.068 Uiso 1 1 calc R . .
C23 C 0.6246(2) 0.44627(19) 0.59500(18) 0.0736(11) Uani 1 1 d . . .
H23A H 0.6012 0.4989 0.5940 0.088 Uiso 1 1 calc R . .
C24 C 0.6291(3) 0.4019(2) 0.65983(17) 0.0724(11) Uani 1 1 d . . .
H24A H 0.6077 0.4237 0.7023 0.087 Uiso 1 1 calc R . .
C25 C 0.6657(3) 0.3242(2) 0.66182(18) 0.0763(12) Uani 1 1 d . . .
H25A H 0.6672 0.2925 0.7050 0.092 Uiso 1 1 calc R . .
C26 C 0.7006(2) 0.29368(18) 0.59835(16) 0.0644(10) Uani 1 1 d . . .
H26A H 0.7287 0.2421 0.6008 0.077 Uiso 1 1 calc R . .
C31 C 1.0166(2) 0.18724(13) 0.57417(13) 0.0414(7) Uani 1 1 d . A .
C32 C 1.0196(3) 0.21626(18) 0.64791(15) 0.0888(13) Uani 1 1 d D . .
H32A H 1.0228 0.2702 0.6587 0.107 Uiso 1 1 calc R B 2
C33 C 1.0358(8) 0.1725(3) 0.7212(3) 0.118(4) Uani 0.50 1 d PD C 1
C34 C 1.0245(7) 0.0896(2) 0.6979(3) 0.109(3) Uani 0.50 1 d PD C 1
C35 C 1.0072(6) 0.0481(3) 0.6239(2) 0.089(3) Uani 0.50 1 d PD C 1
C33' C 1.0177(7) 0.1604(4) 0.7044(3) 0.080(2) Uani 0.50 1 d P D 2
C34' C 1.0243(9) 0.0800(5) 0.7063(4) 0.121(4) Uani 0.50 1 d P D 2
C35' C 1.0272(9) 0.0637(3) 0.6320(5) 0.123(4) Uani 0.50 1 d P D 2
C36 C 1.0130(3) 0.10657(16) 0.56546(16) 0.0854(13) Uani 1 1 d D . .
H36A H 1.0016 0.0827 0.5168 0.102 Uiso 1 1 calc R D 2
C41 C 1.0405(2) 0.19810(13) 0.41796(13) 0.0365(7) Uani 1 1 d . A .
C42 C 0.9504(2) 0.18302(15) 0.35124(14) 0.0521(9) Uani 1 1 d . . .
H42A H 0.8748 0.2002 0.3483 0.062 Uiso 1 1 calc R . .
C43 C 0.9746(3) 0.14212(16) 0.28920(14) 0.0638(11) Uani 1 1 d . . .
H43A H 0.9154 0.1329 0.2441 0.077 Uiso 1 1 calc R . .
C44 C 1.0852(3) 0.11539(17) 0.29426(16) 0.0701(10) Uani 1 1 d . . .
H44A H 1.1008 0.0882 0.2525 0.084 Uiso 1 1 calc R . .
C45 C 1.1701(3) 0.12785(19) 0.35800(18) 0.0786(11) Uani 1 1 d . . .
H45A H 1.2448 0.1091 0.3605 0.094 Uiso 1 1 calc R . .
C46 C 1.1499(2) 0.16847(17) 0.42150(17) 0.0668(10) Uani 1 1 d . . .
H46A H 1.2104 0.1756 0.4664 0.080 Uiso 1 1 calc R . .
P1 P 0.74653(5) 0.29191(4) 0.45419(4) 0.04101(19) Uani 1 1 d . . .
P2 P 1.01057(5) 0.25584(3) 0.49631(3) 0.03245(16) Uani 1 1 d . . .

loop_
_atom_site_aniso_label
_atom_site_aniso_U_11
_atom_site_aniso_U_22
_atom_site_aniso_U_33
_atom_site_aniso_U_23
_atom_site_aniso_U_13
_atom_site_aniso_U_12
Se 0.06025(13) 0.02940(11) 0.03682(10) 0.00083(11) 0.02459(9) -0.00077(11)
Ge 0.03208(11) 0.02123(10) 0.03904(11) 0.00043(11) 0.01350(9) -0.00164(10)
Si1 0.0706(5) 0.0453(4) 0.0900(6) -0.0096(4) 0.0238(4) -0.0305(4)
Si2 0.0320(3) 0.0416(4) 0.0632(4) -0.0034(4) 0.0096(3) -0.0006(3)
N1 0.0525(12) 0.0366(11) 0.0856(14) -0.0071(11) 0.0278(10) -0.0124(10)
N2 0.0356(9) 0.0180(8) 0.0501(10) 0.0043(8) 0.0145(8) 0.0020(7)
C1 0.0366(12) 0.0233(11) 0.0487(12) 0.0010(10) 0.0152(9) 0.0005(9)
C2 0.0601(19) 0.071(2) 0.091(2) 0.0127(19) -0.0049(17) 0.0087(17)
C3 0.0550(16) 0.088(2) 0.123(2) -0.008(2) 0.0468(15) -0.0178(16)
C4 0.0450(16) 0.083(2) 0.092(2) -0.0274(18) 0.0091(15) -0.0116(16)
C6 0.264(4) 0.154(4) 0.113(4) -0.038(3) 0.119(3) -0.182(3)
C6' 0.712(9) 0.183(4) 0.111(5) -0.076(4) 0.205(5) -0.344(4)
C7 0.143(4) 0.122(3) 0.116(3) -0.048(3) 0.003(3) -0.056(3)
C8 0.096(4) 0.035(2) 0.183(5) -0.033(3) 0.015(4) -0.016(2)
C8' 0.045(6) 0.039(6) 0.278(16) 0.002(9) 0.049(8) 0.006(5)
C11 0.0388(13) 0.0434(14) 0.0614(15) -0.0109(13) 0.0097(11) -0.0007(12)
C12 0.0654(17) 0.0564(17) 0.0521(15) -0.0063(14) 0.0099(13) 0.0045(15)
C13 0.122(3) 0.074(2) 0.0577(19) -0.0007(18) 0.0068(19) 0.004(2)
C14 0.146(3) 0.065(2) 0.070(2) -0.0107(19) -0.024(2) 0.030(2)
C15 0.072(2) 0.088(2) 0.095(2) -0.026(2) -0.0135(18) 0.0309(18)
C16 0.0472(16) 0.072(2) 0.0819(19) -0.0093(17) 0.0124(14) 0.0042(15)
C21 0.0319(12) 0.0362(13) 0.0614(14) -0.0042(12) 0.0140(10) -0.0096(10)
C22 0.0483(13) 0.0517(16) 0.0811(16) -0.0045(14) 0.0358(11) -0.0023(13)
C23 0.0678(17) 0.0578(18) 0.108(2) -0.0173(17) 0.0455(15) 0.0049(15)
C24 0.0664(17) 0.088(2) 0.0704(17) -0.0207(17) 0.0312(13) -0.0109(17)
C25 0.085(2) 0.078(2) 0.0727(18) 0.0041(18) 0.0325(15) 0.0021(18)
C26 0.0682(17) 0.0600(18) 0.0692(17) -0.0022(16) 0.0253(14) 0.0095(15)
C31 0.0563(13) 0.0294(12) 0.0451(12) 0.0022(10) 0.0247(10) -0.0014(11)
C32 0.175(3) 0.0411(17) 0.0631(17) -0.0081(15) 0.0532(18) -0.0070(19)
C33 0.260(9) 0.029(3) 0.080(4) 0.009(3) 0.073(5) -0.002(5)
C34 0.242(6) 0.038(3) 0.080(3) 0.055(2) 0.101(3) 0.039(4)
C35 0.188(6) 0.058(4) 0.030(2) -0.002(3) 0.043(3) -0.039(4)
C33' 0.180(6) 0.061(4) 0.0101(19) -0.001(2) 0.043(3) -0.021(4)
C34' 0.226(9) 0.079(5) 0.075(4) -0.042(4) 0.067(5) -0.025(6)
C35' 0.232(8) 0.003(2) 0.153(6) 0.043(3) 0.082(5) 0.007(4)
C36 0.172(3) 0.0335(16) 0.0586(16) 0.0033(14) 0.0448(18) 0.0013(19)
C41 0.0471(12) 0.0230(11) 0.0456(11) -0.0006(10) 0.0231(9) -0.0022(10)
C42 0.0631(16) 0.0425(15) 0.0504(14) -0.0029(13) 0.0145(12) 0.0042(13)
C43 0.107(2) 0.0436(16) 0.0361(13) -0.0027(13) 0.0101(14) -0.0016(16)
C44 0.107(2) 0.0528(17) 0.0647(15) -0.0184(14) 0.0484(14) -0.0082(16)
C45 0.0598(16) 0.080(2) 0.108(2) -0.0421(17) 0.0442(14) -0.0094(16)
C46 0.0504(16) 0.0721(19) 0.0779(17) -0.0341(15) 0.0165(13) 0.0037(14)
P1 0.0318(3) 0.0308(3) 0.0627(4) -0.0063(3) 0.0162(3) -0.0055(3)
P2 0.0369(3) 0.0211(3) 0.0430(3) -0.0011(3) 0.0170(2) -0.0007(2)

loop_
_geom_bond_atom_site_label_1
_geom_bond_atom_site_label_2
_geom_bond_distance
_geom_bond_site_symmetry_2
_geom_bond_publ_flag
Se Ge 2.3573(4) . ?
Se Ge 2.3698(4) 3_766 ?
Ge C1 1.873(2) . ?
Ge N2 1.9105(17) . ?
Ge Se 2.3698(4) 3_766 ?
Ge P2 2.5682(7) . ?
Si1 N1 1.671(2) . ?
Si1 C8' 1.756(11) . ?
Si1 C6' 1.851(8) . ?
Si1 C6 1.884(7) . ?
Si1 C7 1.889(4) . ?
Si1 C8 1.915(5) . ?
Si2 N2 1.7538(18) . ?
Si2 C4 1.855(3) . ?
Si2 C2 1.860(3) . ?
Si2 C3 1.872(3) . ?
N1 P1 1.531(2) . ?
N2 P2 1.6546(18) . ?
C1 P2 1.701(2) . ?
C1 P1 1.744(2) . ?
C11 C12 1.387(4) . ?
C11 C16 1.403(4) . ?
C11 P1 1.818(2) . ?
C12 C13 1.378(4) . ?
C13 C14 1.394(6) . ?
C14 C15 1.318(5) . ?
C15 C16 1.378(4) . ?
C21 C26 1.364(4) . ?
C21 C22 1.386(4) . ?
C21 P1 1.832(3) . ?
C22 C23 1.401(4) . ?
C23 C24 1.362(4) . ?
C24 C25 1.381(5) . ?
C25 C26 1.395(4) . ?
C31 C36 1.371(4) . ?
C31 C32 1.388(4) . ?
C31 P2 1.790(2) . ?
C32 C33' 1.381(6) . ?
C33 C34 1.457(6) . ?
C34 C35 1.455(6) . ?
C33' C34' 1.361(10) . ?
C34' C35' 1.354(11) . ?
C35' C36 1.358(8) . ?
C41 C46 1.375(4) . ?
C41 C42 1.396(3) . ?
C41 P2 1.807(2) . ?
C42 C43 1.391(4) . ?
C43 C44 1.367(4) . ?
C44 C45 1.320(4) . ?
C45 C46 1.392(4) . ?
